data_4075503
loop_
_publ_author_name
'G\"adt, Torben'
'Eichele, Klaus'
'Wesemann, Lars'

_publ_section_title
;
 Bimetallic Zwitterionic Complexes with an Ambident
 Stanna-closo-dodecaborate Ligand:&#x00A0;
 [1-{M(CO)5}-2,7,8-(\m-H)3-{Fe(triphos)}-SnB11H11] (M = Cr, Mo, W)
;
_journal_issue 16
_journal_name_full Organometallics
_journal_page_first 3904
_journal_paper_doi 10.1021/om060328m
_journal_volume 25
_journal_year 2006
_chemical_formula_moiety 'C41 H50 B11 Fe P3 Sn, C H2 Cl2'
_chemical_formula_sum 'C42 H52 B11 Cl2 Fe P3 Sn'
_chemical_formula_weight 1014.10
_chemical_name_systematic
;
 ?
;
_space_group_IT_number 14
_symmetry_cell_setting monoclinic
_symmetry_space_group_name_Hall '-P 2yn'
_symmetry_space_group_name_H-M 'P 1 21/n 1'
_atom_sites_solution_hydrogens geom
_atom_sites_solution_primary direct
_atom_sites_solution_secondary difmap
_audit_creation_method SHELXL
_cell_angle_alpha 90.00
_cell_angle_beta 102.968(3)
_cell_angle_gamma 90.00
_cell_formula_units_Z 4
_cell_length_a 14.4482(5)
_cell_length_b 19.7150(9)
_cell_length_c 16.8746(7)
_cell_measurement_reflns_used 52226
_cell_measurement_temperature 173(2)
_cell_measurement_theta_max 59.31
_cell_measurement_theta_min 5.75
_cell_volume 4684.1(3)
_computing_cell_refinement 'X-AREA (Stoe & Cie, 2004)'
_computing_data_collection 'X-AREA (Stoe & Cie, 2004)'
_computing_data_reduction 'X-AREA (Stoe & Cie, 2004)'
_computing_molecular_graphics 'Ortep-3 for Windows (Farrugia, 1997)'
_computing_publication_material 'SHELXL97 and WinGX (Farrugia, 1999)'
_computing_structure_refinement 'SHELXL-97 (Sheldrick, 1997)'
_computing_structure_solution 'SHELXS-97 (Sheldrick, 1997)'
_diffrn_ambient_temperature 173(2)
_diffrn_measured_fraction_theta_full 0.998
_diffrn_measured_fraction_theta_max 0.988
_diffrn_measurement_device_type 'Stoe IPDS 2T'
_diffrn_measurement_method /w
_diffrn_radiation_monochromator graphite
_diffrn_radiation_source 'fine-focus sealed tube'
_diffrn_radiation_type MoK\a
_diffrn_radiation_wavelength 0.71073
_diffrn_reflns_av_R_equivalents 0.0537
_diffrn_reflns_av_sigmaI/netI 0.0246
_diffrn_reflns_limit_h_max 19
_diffrn_reflns_limit_h_min -19
_diffrn_reflns_limit_k_max 26
_diffrn_reflns_limit_k_min -27
_diffrn_reflns_limit_l_max 23
_diffrn_reflns_limit_l_min -23
_diffrn_reflns_number 80114
_diffrn_reflns_theta_full 26.30
_diffrn_reflns_theta_max 29.29
_diffrn_reflns_theta_min 3.23
_exptl_absorpt_coefficient_mu 1.091
_exptl_absorpt_correction_T_max 0.9264
_exptl_absorpt_correction_T_min 0.7676
_exptl_absorpt_correction_type numerical
_exptl_absorpt_process_details
;
The absorption correction (X-RED; Stoe & Cie, 2004) 
was performed after optimizing the crystal shape 
using X-SHAPE (Stoe & Cie, 2004).
;
_exptl_crystal_colour violet
_exptl_crystal_density_diffrn 1.438
_exptl_crystal_density_method 'not measured'
_exptl_crystal_description Block
_exptl_crystal_F_000 2056
_exptl_crystal_size_max 0.21
_exptl_crystal_size_mid 0.20
_exptl_crystal_size_min 0.17
_refine_diff_density_max 1.984
_refine_diff_density_min -1.756
_refine_diff_density_rms 0.087
_refine_ls_extinction_method none
_refine_ls_goodness_of_fit_ref 1.100
_refine_ls_hydrogen_treatment mixed
_refine_ls_matrix_type full
_refine_ls_number_parameters 561
_refine_ls_number_reflns 12640
_refine_ls_number_restraints 0
_refine_ls_restrained_S_all 1.100
_refine_ls_R_factor_all 0.0482
_refine_ls_R_factor_gt 0.0433
_refine_ls_shift/su_max 0.002
_refine_ls_shift/su_mean 0.000
_refine_ls_structure_factor_coef Fsqd
_refine_ls_weighting_details 'calc w=1/[\s^2^(Fo^2^)+(0.0386P)^2^+9.0358P] where P=(Fo^2^+2Fc^2^)/3'
_refine_ls_weighting_scheme calc
_refine_ls_wR_factor_gt 0.1007
_refine_ls_wR_factor_ref 0.1036
_reflns_number_gt 11617
_reflns_number_total 12640
_reflns_threshold_expression >2sigma(I)
_cod_data_source_file om060328msi20060418_035617.cif
_cod_data_source_block tg26b
_cod_depositor_comments
;
The following automatic conversions were performed:

'_symmetry_cell_setting' value 'Monoclinic' changed to 'monoclinic'
according to /home/saulius/struct/CIF-dictionaries/cif_core.dic
dictionary named 'cif_core.dic' version 2.4.1 from
2010-06-29.

'_exptl_absorpt_correction_type' value 'Numerical'
changed to 'numerical' according to
/home/saulius/struct/CIF-dictionaries/cif_core.dic dictionary named
'cif_core.dic' version 2.4.1 from 2010-06-29.

Automatic conversion script
Id: cif_fix_values 1715 2011-07-08 13:25:40Z adriana 
;
_cod_original_sg_symbol_H-M P21/n
_cod_database_code 4075503

loop_
_symmetry_equiv_pos_as_xyz
'x, y, z'
'-x+1/2, y+1/2, -z+1/2'
'-x, -y, -z'
'x-1/2, -y-1/2, z-1/2'

loop_
_atom_site_label
_atom_site_type_symbol
_atom_site_fract_x
_atom_site_fract_y
_atom_site_fract_z
_atom_site_U_iso_or_equiv
_atom_site_adp_type
_atom_site_occupancy
_atom_site_symmetry_multiplicity
_atom_site_calc_flag
_atom_site_refinement_flags
_atom_site_disorder_assembly
_atom_site_disorder_group
C1 C 0.76085(16) 0.28676(12) 0.76121(14) 0.0196(4) Uani 1 1 d . . .
H1A H 0.8078 0.2686 0.7339 0.024 Uiso 1 1 calc R . .
H1B H 0.7628 0.3358 0.7567 0.024 Uiso 1 1 calc R . .
C2 C 0.81160(16) 0.19153(12) 0.86469(14) 0.0198(4) Uani 1 1 d . . .
H2A H 0.8251 0.1825 0.9227 0.024 Uiso 1 1 calc R . .
H2B H 0.8687 0.1810 0.8459 0.024 Uiso 1 1 calc R . .
C3 C 0.71911(16) 0.29335(12) 0.89963(14) 0.0183(4) Uani 1 1 d . . .
H3A H 0.7059 0.3407 0.8863 0.022 Uiso 1 1 calc R . .
H3B H 0.7484 0.2910 0.9572 0.022 Uiso 1 1 calc R . .
C4 C 0.79191(16) 0.26817(12) 0.85210(14) 0.0183(4) Uani 1 1 d . . .
C5 C 0.88661(17) 0.30505(15) 0.88558(16) 0.0265(5) Uani 1 1 d . . .
H5A H 0.9331 0.2900 0.8567 0.040 Uiso 1 1 calc R . .
H5B H 0.9083 0.2950 0.9424 0.040 Uiso 1 1 calc R . .
H5C H 0.8774 0.3531 0.8785 0.040 Uiso 1 1 calc R . .
C6 C 1.0986(4) 0.1922(4) 0.7704(4) 0.104(2) Uani 1 1 d . . .
H6A H 1.1524 0.2189 0.7984 0.125 Uiso 1 1 calc R . .
H6B H 1.1219 0.1609 0.7350 0.125 Uiso 1 1 calc R . .
C111 C 0.66627(17) 0.23869(12) 0.60483(14) 0.0192(4) Uani 1 1 d . . .
C112 C 0.6258(2) 0.18420(14) 0.55810(16) 0.0283(5) Uani 1 1 d . . .
H112 H 0.5821 0.1568 0.5758 0.034 Uiso 1 1 calc R . .
C113 C 0.6503(3) 0.17014(16) 0.48454(18) 0.0392(7) Uani 1 1 d . . .
H113 H 0.6222 0.1338 0.4531 0.047 Uiso 1 1 calc R . .
C114 C 0.7157(3) 0.20976(18) 0.45820(19) 0.0402(7) Uani 1 1 d . . .
H114 H 0.7343 0.1989 0.4104 0.048 Uiso 1 1 calc R . .
C115 C 0.7539(2) 0.2659(2) 0.5032(2) 0.0424(8) Uani 1 1 d . . .
H115 H 0.7964 0.2937 0.4846 0.051 Uiso 1 1 calc R . .
C116 C 0.7291(2) 0.28079(16) 0.57551(17) 0.0334(6) Uani 1 1 d . . .
H116 H 0.7542 0.3190 0.6049 0.040 Uiso 1 1 calc R . .
C121 C 0.57057(16) 0.33496(11) 0.68307(14) 0.0181(4) Uani 1 1 d . . .
C122 C 0.48888(18) 0.33292(13) 0.62036(16) 0.0248(5) Uani 1 1 d . . .
H122 H 0.4749 0.2940 0.5888 0.030 Uiso 1 1 calc R . .
C123 C 0.4285(2) 0.38838(14) 0.60475(18) 0.0310(6) Uani 1 1 d . . .
H123 H 0.3749 0.3867 0.5624 0.037 Uiso 1 1 calc R . .
C124 C 0.4480(2) 0.44630(14) 0.65220(19) 0.0316(6) Uani 1 1 d . . .
H124 H 0.4068 0.4831 0.6423 0.038 Uiso 1 1 calc R . .
C125 C 0.5284(2) 0.44921(13) 0.71394(18) 0.0290(5) Uani 1 1 d . . .
H125 H 0.5416 0.4881 0.7456 0.035 Uiso 1 1 calc R . .
C126 C 0.59012(18) 0.39402(12) 0.72913(15) 0.0232(5) Uani 1 1 d . . .
H126 H 0.6448 0.3966 0.7704 0.028 Uiso 1 1 calc R . .
C211 C 0.75957(17) 0.09406(12) 0.73028(14) 0.0198(4) Uani 1 1 d . . .
C212 C 0.71448(18) 0.03433(13) 0.69656(15) 0.0242(5) Uani 1 1 d . . .
H212 H 0.6680 0.0144 0.7191 0.029 Uiso 1 1 calc R . .
C213 C 0.7394(2) 0.00512(15) 0.62947(17) 0.0310(6) Uani 1 1 d . . .
H213 H 0.7092 -0.0344 0.6071 0.037 Uiso 1 1 calc R . .
C214 C 0.8085(2) 0.03412(17) 0.59556(18) 0.0379(7) Uani 1 1 d . . .
H214 H 0.8249 0.0141 0.5507 0.045 Uiso 1 1 calc R . .
C215 C 0.8531(2) 0.09283(17) 0.62839(19) 0.0372(7) Uani 1 1 d . . .
H215 H 0.8994 0.1125 0.6054 0.045 Uiso 1 1 calc R . .
C216 C 0.82901(19) 0.12288(14) 0.69601(16) 0.0268(5) Uani 1 1 d . . .
H216 H 0.8596 0.1623 0.7181 0.032 Uiso 1 1 calc R . .
C221 C 0.73568(18) 0.06147(12) 0.88669(14) 0.0205(4) Uani 1 1 d . . .
C222 C 0.6692(2) 0.04166(13) 0.92992(15) 0.0257(5) Uani 1 1 d . . .
H222 H 0.6108 0.0635 0.9213 0.031 Uiso 1 1 calc R . .
C223 C 0.6897(2) -0.01083(14) 0.98609(17) 0.0327(6) Uani 1 1 d . . .
H223 H 0.6453 -0.0234 1.0157 0.039 Uiso 1 1 calc R . .
C224 C 0.7758(3) -0.04455(14) 0.99826(18) 0.0378(7) Uani 1 1 d . . .
H224 H 0.7890 -0.0799 1.0356 0.045 Uiso 1 1 calc R . .
C225 C 0.8422(2) -0.02570(16) 0.9548(2) 0.0391(7) Uani 1 1 d . . .
H225 H 0.8998 -0.0486 0.9628 0.047 Uiso 1 1 calc R . .
C226 C 0.8229(2) 0.02731(14) 0.89943(17) 0.0300(6) Uani 1 1 d . . .
H226 H 0.8679 0.0402 0.8707 0.036 Uiso 1 1 calc R . .
C311 C 0.52181(16) 0.31573(11) 0.89075(14) 0.0177(4) Uani 1 1 d . . .
C312 C 0.54534(18) 0.35713(13) 0.95953(16) 0.0235(5) Uani 1 1 d . . .
H312 H 0.5997 0.3482 0.9995 0.028 Uiso 1 1 calc R . .
C313 C 0.4876(2) 0.41163(13) 0.96810(18) 0.0293(5) Uani 1 1 d . . .
H313 H 0.5035 0.4392 1.0138 0.035 Uiso 1 1 calc R . .
C314 C 0.4063(2) 0.42524(14) 0.90893(18) 0.0318(6) Uani 1 1 d . . .
H314 H 0.3684 0.4623 0.9144 0.038 Uiso 1 1 calc R . .
C315 C 0.3818(2) 0.38340(15) 0.84187(18) 0.0316(6) Uani 1 1 d . . .
H315 H 0.3266 0.3918 0.8027 0.038 Uiso 1 1 calc R . .
C316 C 0.43927(18) 0.32886(14) 0.83263(16) 0.0251(5) Uani 1 1 d . . .
H316 H 0.4223 0.3010 0.7872 0.030 Uiso 1 1 calc R . .
C321 C 0.60670(17) 0.20138(12) 0.97648(14) 0.0190(4) Uani 1 1 d . . .
C322 C 0.6877(2) 0.18987(14) 1.03704(15) 0.0264(5) Uani 1 1 d . . .
H322 H 0.7457 0.2074 1.0317 0.032 Uiso 1 1 calc R . .
C323 C 0.6823(2) 0.15228(16) 1.10571(17) 0.0355(6) Uani 1 1 d . . .
H323 H 0.7369 0.1450 1.1460 0.043 Uiso 1 1 calc R . .
C324 C 0.5970(3) 0.12587(15) 1.11438(18) 0.0386(7) Uani 1 1 d . . .
H324 H 0.5941 0.1002 1.1600 0.046 Uiso 1 1 calc R . .
C325 C 0.5156(2) 0.13762(15) 1.05497(18) 0.0362(7) Uani 1 1 d . . .
H325 H 0.4576 0.1205 1.0612 0.043 Uiso 1 1 calc R . .
C326 C 0.5200(2) 0.17484(14) 0.98617(16) 0.0277(5) Uani 1 1 d . . .
H326 H 0.4651 0.1822 0.9462 0.033 Uiso 1 1 calc R . .
Sn Sn 0.428380(14) 0.020152(10) 0.591446(11) 0.02626(6) Uani 0.9567(8) 1 d P A 1
B2 B 0.48954(18) 0.10415(13) 0.68882(16) 0.0144(4) Uani 0.9567(8) 1 d P A 1
B3 B 0.4634(2) 0.02705(13) 0.73826(18) 0.0190(5) Uani 0.9567(8) 1 d P A 1
B4 B 0.3403(2) 0.00931(15) 0.6956(2) 0.0246(6) Uani 0.9567(8) 1 d P A 1
H4 H 0.3123 -0.0428 0.6918 0.030 Uiso 0.9567(8) 1 calc PR A 1
B5 B 0.2921(2) 0.07658(17) 0.6200(2) 0.0256(6) Uani 0.9567(8) 1 d P A 1
H5 H 0.2326 0.0681 0.5675 0.031 Uiso 0.9567(8) 1 calc PR A 1
B6 B 0.3866(2) 0.13614(15) 0.61569(18) 0.0202(5) Uani 0.9567(8) 1 d P A 1
H6 H 0.3896 0.1668 0.5619 0.024 Uiso 0.9567(8) 1 calc PR A 1
B7 B 0.42158(18) 0.16886(13) 0.71410(18) 0.0157(5) Uani 0.9567(8) 1 d P A 1
B8 B 0.46541(19) 0.10623(13) 0.78369(16) 0.0150(5) Uani 0.9567(8) 1 d P A 1
B9 B 0.3739(2) 0.04844(16) 0.79300(18) 0.0244(6) Uani 0.9567(8) 1 d P A 1
H9 H 0.3691 0.0222 0.8494 0.029 Uiso 0.9567(8) 1 calc PR A 1
B10 B 0.2721(2) 0.07801(17) 0.7201(2) 0.0257(6) Uani 0.9567(8) 1 d P A 1
H10 H 0.2003 0.0690 0.7298 0.031 Uiso 0.9567(8) 1 calc PR A 1
B11 B 0.2994(2) 0.15521(16) 0.6731(2) 0.0239(6) Uani 0.9567(8) 1 d P A 1
H11 H 0.2474 0.1961 0.6541 0.029 Uiso 0.9567(8) 1 calc PR A 1
B12 B 0.34958(19) 0.13794(16) 0.77861(18) 0.0205(5) Uani 0.9567(8) 1 d P A 1
H12 H 0.3299 0.1685 0.8268 0.025 Uiso 0.9567(8) 1 calc PR A 1
SnB Sn 0.4961(6) -0.0109(5) 0.7365(5) 0.070 Uiso 0.0433(8) 1 d PG A 2
B2B B 0.481(3) 0.112(2) 0.681(4) 0.050 Uiso 0.0433(8) 1 d PG A 2
B3B B 0.457(3) 0.109(2) 0.793(3) 0.050 Uiso 0.0433(8) 1 d PG A 2
B4B B 0.352(3) 0.043(3) 0.786(3) 0.050 Uiso 0.0433(8) 1 d PG A 2
B5B B 0.315(3) 0.006(2) 0.670(3) 0.050 Uiso 0.0433(8) 1 d PG A 2
B6B B 0.396(4) 0.050(3) 0.604(2) 0.050 Uiso 0.0433(8) 1 d PG A 2
B7B B 0.371(4) 0.145(3) 0.608(4) 0.050 Uiso 0.0433(8) 1 d PG A 2
B8B B 0.406(4) 0.178(3) 0.716(5) 0.050 Uiso 0.0433(8) 1 d PG A 2
B9B B 0.324(5) 0.140(4) 0.782(4) 0.050 Uiso 0.0433(8) 1 d PG A 2
B10B B 0.241(4) 0.077(3) 0.709(4) 0.050 Uiso 0.0433(8) 1 d PG A 2
B11B B 0.266(4) 0.082(3) 0.598(4) 0.050 Uiso 0.0433(8) 1 d PG A 2
B12B B 0.273(5) 0.164(4) 0.667(4) 0.050 Uiso 0.0433(8) 1 d PG A 2
Cl1 Cl 1.02501(13) 0.24240(12) 0.71434(18) 0.1579(12) Uani 1 1 d . . .
Cl2 Cl 1.05835(7) 0.14457(7) 0.84307(9) 0.0758(4) Uani 1 1 d . . .
H2 H 0.569(2) 0.1242(16) 0.6890(19) 0.020(7) Uiso 0.9567(8) 1 d P A 1
H7 H 0.465(2) 0.2194(17) 0.729(2) 0.025(8) Uiso 0.9567(8) 1 d P A 1
H8 H 0.528(2) 0.1248(15) 0.8343(18) 0.014(7) Uiso 0.9567(8) 1 d P A 1
Fe Fe 0.57823(2) 0.181097(15) 0.772830(18) 0.01238(7) Uani 1 1 d . . .
P3 P 0.64237(4) 0.25777(3) 0.70501(3) 0.01507(11) Uani 1 1 d . A .
P2 P 0.71766(4) 0.13244(3) 0.81456(3) 0.01552(11) Uani 1 1 d . A .
P1 P 0.60459(4) 0.24738(3) 0.88188(3) 0.01426(11) Uani 1 1 d . A .

loop_
_atom_site_aniso_label
_atom_site_aniso_U_11
_atom_site_aniso_U_22
_atom_site_aniso_U_33
_atom_site_aniso_U_23
_atom_site_aniso_U_13
_atom_site_aniso_U_12
C1 0.0154(10) 0.0224(11) 0.0218(11) -0.0006(8) 0.0056(8) -0.0043(8)
C2 0.0140(10) 0.0264(11) 0.0179(10) -0.0030(8) 0.0014(8) 0.0015(8)
C3 0.0165(10) 0.0193(10) 0.0190(10) -0.0054(8) 0.0039(8) -0.0021(8)
C4 0.0136(9) 0.0224(11) 0.0186(10) -0.0032(8) 0.0033(8) -0.0018(8)
C5 0.0167(11) 0.0350(14) 0.0274(12) -0.0065(10) 0.0044(9) -0.0069(10)
C6 0.046(3) 0.157(7) 0.119(5) -0.001(5) 0.041(3) 0.019(3)
C111 0.0213(11) 0.0217(11) 0.0156(10) 0.0021(8) 0.0060(8) -0.0004(8)
C112 0.0400(15) 0.0257(12) 0.0203(11) -0.0012(9) 0.0090(10) -0.0087(11)
C113 0.067(2) 0.0301(14) 0.0230(13) -0.0059(11) 0.0154(14) -0.0045(14)
C114 0.055(2) 0.0452(17) 0.0265(14) -0.0012(12) 0.0226(13) 0.0067(15)
C115 0.0424(17) 0.058(2) 0.0338(16) 0.0008(14) 0.0233(14) -0.0120(15)
C116 0.0414(16) 0.0356(15) 0.0264(13) -0.0023(11) 0.0143(11) -0.0160(12)
C121 0.0184(10) 0.0161(10) 0.0203(10) 0.0023(8) 0.0055(8) -0.0012(8)
C122 0.0251(12) 0.0192(11) 0.0274(12) 0.0005(9) 0.0001(9) -0.0034(9)
C123 0.0249(13) 0.0265(13) 0.0368(15) 0.0048(11) -0.0029(11) -0.0005(10)
C124 0.0310(14) 0.0207(12) 0.0420(16) 0.0059(11) 0.0057(12) 0.0045(10)
C125 0.0381(15) 0.0154(11) 0.0336(14) -0.0011(9) 0.0082(11) 0.0003(10)
C126 0.0261(12) 0.0170(10) 0.0249(12) -0.0004(9) 0.0020(9) -0.0021(9)
C211 0.0193(10) 0.0233(11) 0.0160(10) -0.0023(8) 0.0024(8) 0.0076(9)
C212 0.0242(12) 0.0251(12) 0.0225(11) -0.0027(9) 0.0040(9) 0.0056(9)
C213 0.0385(15) 0.0289(13) 0.0231(12) -0.0070(10) 0.0019(11) 0.0092(11)
C214 0.0491(18) 0.0437(17) 0.0242(13) -0.0069(12) 0.0153(12) 0.0142(14)
C215 0.0405(16) 0.0462(17) 0.0318(14) -0.0016(13) 0.0225(13) 0.0069(13)
C216 0.0255(12) 0.0319(13) 0.0249(12) -0.0025(10) 0.0097(10) 0.0045(10)
C221 0.0259(11) 0.0182(10) 0.0156(10) -0.0005(8) 0.0012(8) 0.0059(9)
C222 0.0336(13) 0.0223(11) 0.0216(11) 0.0026(9) 0.0069(10) 0.0038(10)
C223 0.0488(17) 0.0252(13) 0.0225(12) 0.0052(10) 0.0047(11) -0.0020(12)
C224 0.060(2) 0.0206(12) 0.0270(13) 0.0049(10) -0.0034(13) 0.0073(12)
C225 0.0449(18) 0.0310(15) 0.0364(16) 0.0052(12) -0.0018(13) 0.0190(13)
C226 0.0327(14) 0.0283(13) 0.0283(13) 0.0033(10) 0.0054(11) 0.0129(11)
C311 0.0177(10) 0.0152(9) 0.0221(11) 0.0001(8) 0.0087(8) 0.0011(8)
C312 0.0252(12) 0.0217(11) 0.0245(11) -0.0049(9) 0.0072(9) 0.0015(9)
C313 0.0360(14) 0.0223(12) 0.0320(13) -0.0077(10) 0.0129(11) 0.0031(10)
C314 0.0349(14) 0.0252(13) 0.0395(15) -0.0001(11) 0.0172(12) 0.0117(11)
C315 0.0281(13) 0.0350(14) 0.0321(14) 0.0012(11) 0.0075(11) 0.0149(11)
C316 0.0218(11) 0.0274(12) 0.0263(12) -0.0040(10) 0.0056(9) 0.0062(9)
C321 0.0247(11) 0.0171(10) 0.0163(10) -0.0005(8) 0.0071(8) 0.0021(8)
C322 0.0294(13) 0.0283(12) 0.0211(11) 0.0004(9) 0.0051(10) 0.0068(10)
C323 0.0464(17) 0.0366(15) 0.0217(12) 0.0054(11) 0.0040(11) 0.0133(13)
C324 0.068(2) 0.0255(13) 0.0261(13) 0.0062(11) 0.0186(14) 0.0033(13)
C325 0.0507(18) 0.0321(14) 0.0309(14) -0.0008(11) 0.0199(13) -0.0121(13)
C326 0.0311(13) 0.0290(13) 0.0249(12) -0.0018(10) 0.0101(10) -0.0063(10)
Sn 0.02913(10) 0.02646(10) 0.02353(10) -0.00945(7) 0.00663(7) -0.00762(7)
B2 0.0153(11) 0.0134(11) 0.0143(11) -0.0008(8) 0.0030(9) -0.0026(8)
B3 0.0209(12) 0.0105(11) 0.0262(13) 0.0003(9) 0.0068(10) 0.0015(9)
B4 0.0219(13) 0.0208(13) 0.0308(15) -0.0002(11) 0.0053(11) -0.0081(11)
B5 0.0175(13) 0.0285(15) 0.0273(15) -0.0008(12) -0.0026(10) -0.0060(11)
B6 0.0197(13) 0.0217(13) 0.0166(12) 0.0039(10) -0.0014(10) -0.0024(10)
B7 0.0132(11) 0.0130(11) 0.0205(12) 0.0009(9) 0.0029(9) 0.0010(9)
B8 0.0165(11) 0.0146(11) 0.0152(11) 0.0013(9) 0.0062(9) -0.0011(9)
B9 0.0273(15) 0.0234(14) 0.0207(13) -0.0004(10) 0.0016(11) 0.0060(11)
B10 0.0154(12) 0.0276(14) 0.0348(16) 0.0020(12) 0.0074(11) -0.0052(11)
B11 0.0162(13) 0.0250(14) 0.0301(15) 0.0025(11) 0.0047(11) 0.0005(11)
B12 0.0140(12) 0.0243(13) 0.0251(13) 0.0008(10) 0.0084(10) -0.0004(10)
Cl1 0.0849(11) 0.1464(17) 0.266(3) 0.141(2) 0.0882(15) 0.0222(11)
Cl2 0.0378(5) 0.0807(8) 0.1026(10) 0.0232(7) 0.0020(5) 0.0183(5)
Fe 0.01172(14) 0.01259(14) 0.01295(14) -0.00006(10) 0.00303(10) 0.00003(10)
P3 0.0149(2) 0.0151(2) 0.0154(2) 0.00023(19) 0.00375(19) -0.00193(19)
P2 0.0147(2) 0.0174(3) 0.0146(2) -0.00098(19) 0.00365(19) 0.00333(19)
P1 0.0135(2) 0.0145(2) 0.0152(2) -0.00159(19) 0.00406(19) 0.00080(19)

loop_
_atom_type_symbol
_atom_type_description
_atom_type_scat_dispersion_real
_atom_type_scat_dispersion_imag
_atom_type_scat_source
C C 0.0033 0.0016 'International Tables Vol C Tables 4.2.6.8 and 6.1.1.4'
H H 0.0000 0.0000 'International Tables Vol C Tables 4.2.6.8 and 6.1.1.4'
B B 0.0013 0.0007 'International Tables Vol C Tables 4.2.6.8 and 6.1.1.4'
Cl Cl 0.1484 0.1585 'International Tables Vol C Tables 4.2.6.8 and 6.1.1.4'
Fe Fe 0.3463 0.8444 'International Tables Vol C Tables 4.2.6.8 and 6.1.1.4'
Sn Sn -0.6537 1.4246 'International Tables Vol C Tables 4.2.6.8 and 6.1.1.4'
P P 0.1023 0.0942 'International Tables Vol C Tables 4.2.6.8 and 6.1.1.4'

loop_
_geom_angle_atom_site_label_1
_geom_angle_atom_site_label_2
_geom_angle_atom_site_label_3
_geom_angle
C4 C1 P3 117.73(16)
C4 C1 H1A 107.9
P3 C1 H1A 107.9
C4 C1 H1B 107.9
P3 C1 H1B 107.9
H1A C1 H1B 107.2
C4 C2 P2 117.48(16)
C4 C2 H2A 107.9
P2 C2 H2A 107.9
C4 C2 H2B 107.9
P2 C2 H2B 107.9
H2A C2 H2B 107.2
C4 C3 P1 116.60(15)
C4 C3 H3A 108.1
P1 C3 H3A 108.1
C4 C3 H3B 108.1
P1 C3 H3B 108.1
H3A C3 H3B 107.3
C5 C4 C3 108.11(19)
C5 C4 C1 106.79(19)
C3 C4 C1 111.14(19)
C5 C4 C2 106.89(19)
C3 C4 C2 111.71(19)
C1 C4 C2 111.91(19)
C4 C5 H5A 109.5
C4 C5 H5B 109.5
H5A C5 H5B 109.5
C4 C5 H5C 109.5
H5A C5 H5C 109.5
H5B C5 H5C 109.5
Cl1 C6 Cl2 117.8(3)
Cl1 C6 H6A 107.8
Cl2 C6 H6A 107.8
Cl1 C6 H6B 107.8
Cl2 C6 H6B 107.8
H6A C6 H6B 107.2
C112 C111 C116 118.9(2)
C112 C111 P3 122.75(19)
C116 C111 P3 118.31(19)
C111 C112 C113 120.3(3)
C111 C112 H112 119.9
C113 C112 H112 119.9
C114 C113 C112 120.4(3)
C114 C113 H113 119.8
C112 C113 H113 119.8
C113 C114 C115 119.6(3)
C113 C114 H114 120.2
C115 C114 H114 120.2
C116 C115 C114 120.4(3)
C116 C115 H115 119.8
C114 C115 H115 119.8
C115 C116 C111 120.3(3)
C115 C116 H116 119.9
C111 C116 H116 119.9
C126 C121 C122 118.5(2)
C126 C121 P3 123.14(18)
C122 C121 P3 118.21(18)
C123 C122 C121 120.6(2)
C123 C122 H122 119.7
C121 C122 H122 119.7
C122 C123 C124 120.1(3)
C122 C123 H123 119.9
C124 C123 H123 119.9
C125 C124 C123 119.9(3)
C125 C124 H124 120.0
C123 C124 H124 120.0
C124 C125 C126 120.2(2)
C124 C125 H125 119.9
C126 C125 H125 119.9
C125 C126 C121 120.6(2)
C125 C126 H126 119.7
C121 C126 H126 119.7
C216 C211 C212 119.2(2)
C216 C211 P2 123.44(19)
C212 C211 P2 117.24(19)
C213 C212 C211 119.8(3)
C213 C212 H212 120.1
C211 C212 H212 120.1
C214 C213 C212 120.7(3)
C214 C213 H213 119.7
C212 C213 H213 119.7
C215 C214 C213 119.8(3)
C215 C214 H214 120.1
C213 C214 H214 120.1
C214 C215 C216 120.3(3)
C214 C215 H215 119.9
C216 C215 H215 119.9
C211 C216 C215 120.2(3)
C211 C216 H216 119.9
C215 C216 H216 119.9
C222 C221 C226 119.3(2)
C222 C221 P2 123.51(19)
C226 C221 P2 117.2(2)
C221 C222 C223 120.1(3)
C221 C222 H222 119.9
C223 C222 H222 119.9
C224 C223 C222 120.4(3)
C224 C223 H223 119.8
C222 C223 H223 119.8
C225 C224 C223 120.0(3)
C225 C224 H224 120.0
C223 C224 H224 120.0
C224 C225 C226 120.1(3)
C224 C225 H225 120.0
C226 C225 H225 120.0
C225 C226 C221 120.2(3)
C225 C226 H226 119.9
C221 C226 H226 119.9
C316 C311 C312 119.2(2)
C316 C311 P1 123.59(18)
C312 C311 P1 117.16(18)
C313 C312 C311 119.9(2)
C313 C312 H312 120.0
C311 C312 H312 120.0
C314 C313 C312 120.5(2)
C314 C313 H313 119.8
C312 C313 H313 119.8
C315 C314 C313 119.6(2)
C315 C314 H314 120.2
C313 C314 H314 120.2
C314 C315 C316 120.3(3)
C314 C315 H315 119.8
C316 C315 H315 119.8
C311 C316 C315 120.4(2)
C311 C316 H316 119.8
C315 C316 H316 119.8
C322 C321 C326 118.7(2)
C322 C321 P1 124.7(2)
C326 C321 P1 116.53(19)
C321 C322 C323 120.3(3)
C321 C322 H322 119.8
C323 C322 H322 119.8
C324 C323 C322 120.5(3)
C324 C323 H323 119.7
C322 C323 H323 119.7
C323 C324 C325 119.8(3)
C323 C324 H324 120.1
C325 C324 H324 120.1
C324 C325 C326 120.2(3)
C324 C325 H325 119.9
C326 C325 H325 119.9
C325 C326 C321 120.4(3)
C325 C326 H326 119.8
C321 C326 H326 119.8
B2 Sn B4 74.32(9)
B2 Sn B5 74.40(9)
B4 Sn B5 45.67(11)
B2 Sn B3 44.60(9)
B4 Sn B3 43.77(10)
B5 Sn B3 76.15(10)
B2 Sn B6 44.68(9)
B4 Sn B6 76.53(10)
B5 Sn B6 44.16(10)
B3 Sn B6 77.10(9)
B8 B2 B7 60.24(15)
B8 B2 B3 58.89(15)
B7 B2 B3 108.52(18)
B8 B2 B6 108.58(18)
B7 B2 B6 59.07(15)
B3 B2 B6 112.28(18)
B8 B2 Fe 66.71(13)
B7 B2 Fe 67.84(12)
B3 B2 Fe 114.84(16)
B6 B2 Fe 116.98(15)
B8 B2 Sn 122.97(15)
B7 B2 Sn 123.19(15)
B3 B2 Sn 69.40(12)
B6 B2 Sn 69.49(12)
Fe B2 Sn 167.35(13)
B8 B2 H2 112.4(15)
B7 B2 H2 110.5(15)
B3 B2 H2 124.5(15)
B6 B2 H2 121.2(15)
Fe B2 H2 51.6(15)
Sn B2 H2 115.9(15)
B8 B3 B4 105.61(19)
B8 B3 B9 60.37(16)
B4 B3 B9 59.40(17)
B8 B3 B2 57.66(14)
B4 B3 B2 105.59(19)
B9 B3 B2 106.71(19)
B8 B3 Sn 118.79(16)
B4 B3 Sn 67.57(14)
B9 B3 Sn 122.02(17)
B2 B3 Sn 66.00(12)
B10 B4 B9 60.42(18)
B10 B4 B3 108.0(2)
B9 B4 B3 60.37(17)
B10 B4 B5 58.35(18)
B9 B4 B5 107.8(2)
B3 B4 B5 108.65(19)
B10 B4 Sn 121.01(18)
B9 B4 Sn 123.87(18)
B3 B4 Sn 68.66(13)
B5 B4 Sn 67.24(14)
B10 B4 H4 120.6
B9 B4 H4 118.6
B3 B4 H4 121.6
B5 B4 H4 123.2
Sn B4 H4 106.8
B10 B5 B11 60.79(18)
B10 B5 B6 108.2(2)
B11 B5 B6 59.81(16)
B10 B5 B4 58.39(18)
B11 B5 B4 107.7(2)
B6 B5 B4 108.61(19)
B10 B5 Sn 120.91(18)
B11 B5 Sn 123.04(17)
B6 B5 Sn 68.52(14)
B4 B5 Sn 67.09(14)
B10 B5 H5 120.2
B11 B5 H5 119.0
B6 B5 H5 121.7
B4 B5 H5 123.2
Sn B5 H5 107.2
B7 B6 B11 59.84(16)
B7 B6 B5 105.1(2)
B11 B6 B5 59.19(17)
B7 B6 B2 57.66(14)
B11 B6 B2 105.84(19)
B5 B6 B2 104.86(19)
B7 B6 Sn 118.62(15)
B11 B6 Sn 121.40(17)
B5 B6 Sn 67.32(14)
B2 B6 Sn 65.83(12)
B7 B6 H6 121.7
B11 B6 H6 119.6
B5 B6 H6 124.0
B2 B6 H6 124.9
Sn B6 H6 108.8
B2 B7 B8 59.67(14)
B2 B7 B6 63.27(16)
B8 B7 B6 111.52(19)
B2 B7 B11 111.45(19)
B8 B7 B11 109.86(19)
B6 B7 B11 61.37(16)
B2 B7 B12 110.07(18)
B8 B7 B12 60.80(15)
B6 B7 B12 111.83(19)
B11 B7 B12 61.03(16)
B2 B7 Fe 67.59(12)
B8 B7 Fe 66.48(12)
B6 B7 Fe 120.11(16)
B11 B7 Fe 176.28(19)
B12 B7 Fe 115.66(16)
B2 B7 H7 112.0(16)
B8 B7 H7 111.2(16)
B6 B7 H7 123.1(16)
B11 B7 H7 130.9(16)
B12 B7 H7 121.1(16)
Fe B7 H7 51.8(16)
B2 B8 B7 60.09(15)
B2 B8 B3 63.45(15)
B7 B8 B3 112.09(19)
B2 B8 B12 110.58(19)
B7 B8 B12 61.01(15)
B3 B8 B12 111.94(19)
B2 B8 B9 112.22(19)
B7 B8 B9 110.64(19)
B3 B8 B9 61.54(16)
B12 B8 B9 61.15(16)
B2 B8 Fe 68.56(12)
B7 B8 Fe 68.57(12)
B3 B8 Fe 119.85(16)
B12 B8 Fe 117.47(16)
B9 B8 Fe 178.53(18)
B2 B8 H8 114.0(15)
B7 B8 H8 112.6(15)
B3 B8 H8 122.9(15)
B12 B8 H8 120.0(15)
B9 B8 H8 127.8(15)
Fe B8 H8 52.2(15)
B8 B9 B4 104.5(2)
B8 B9 B10 104.1(2)
B4 B9 B10 59.69(18)
B8 B9 B3 58.08(16)
B4 B9 B3 60.23(17)
B10 B9 B3 107.3(2)
B8 B9 B12 59.21(16)
B4 B9 B12 107.1(2)
B10 B9 B12 58.93(16)
B3 B9 B12 107.5(2)
B8 B9 H9 124.8
B4 B9 H9 122.5
B10 B9 H9 123.1
B3 B9 H9 121.8
B12 B9 H9 121.9
B12 B10 B5 108.9(2)
B12 B10 B4 108.9(2)
B5 B10 B4 63.25(18)
B12 B10 B9 60.95(17)
B5 B10 B9 111.3(2)
B4 B10 B9 59.89(17)
B12 B10 B11 60.48(17)
B5 B10 B11 59.74(18)
B4 B10 B11 110.7(2)
B9 B10 B11 110.5(2)
B12 B10 H10 121.6
B5 B10 H10 120.0
B4 B10 H10 120.1
B9 B10 H10 120.1
B11 B10 H10 120.6
B7 B11 B5 105.7(2)
B7 B11 B6 58.79(15)
B5 B11 B6 61.00(17)
B7 B11 B12 59.70(16)
B5 B11 B12 107.4(2)
B6 B11 B12 108.61(19)
B7 B11 B10 104.8(2)
B5 B11 B10 59.47(18)
B6 B11 B10 108.1(2)
B12 B11 B10 58.89(17)
B7 B11 H11 124.0
B5 B11 H11 122.2
B6 B11 H11 120.9
B12 B11 H11 121.6
B10 B11 H11 123.1
B10 B12 B8 105.3(2)
B10 B12 B7 105.8(2)
B8 B12 B7 58.19(14)
B10 B12 B11 60.63(17)
B8 B12 B11 106.36(19)
B7 B12 B11 59.28(16)
B10 B12 B9 60.13(17)
B8 B12 B9 59.64(16)
B7 B12 B9 107.15(19)
B11 B12 B9 110.0(2)
B10 B12 H12 122.9
B8 B12 H12 123.8
B7 B12 H12 123.4
B11 B12 H12 121.0
B9 B12 H12 120.7
B2B SnB B4B 74.5
B2B SnB B5B 74.4
B4B SnB B5B 45.7
B2B SnB B3B 44.9
B4B SnB B3B 44.0
B5B SnB B3B 76.5
B2B SnB B6B 44.6
B4B SnB B6B 76.5
B5B SnB B6B 44.1
B3B SnB B6B 77.4
B8B B2B B7B 60.3
B8B B2B B6B 108.5
B7B B2B B6B 59.0
B8B B2B B3B 59.1
B7B B2B B3B 108.8
B6B B2B B3B 112.5
B8B B2B Fe 71.1(18)
B7B B2B Fe 121.9(15)
B6B B2B Fe 178(3)
B3B B2B Fe 65(3)
B8B B2B SnB 122.9
B7B B2B SnB 123.2
B6B B2B SnB 69.6
B3B B2B SnB 69.3
Fe B2B SnB 108.7(19)
B8B B2B H2 117(3)
B7B B2B H2 133(3)
B6B B2B H2 131(4)
B3B B2B H2 106(4)
Fe B2B H2 51(2)
SnB B2B H2 98(2)
B8B B3B B4B 105.0
B8B B3B B9B 60.0
B4B B3B B9B 59.1
B8B B3B B2B 57.5
B4B B3B B2B 105.0
B9B B3B B2B 106.1
B8B B3B Fe 69.7(18)
B4B B3B Fe 168(3)
B9B B3B Fe 122.5(14)
B2B B3B Fe 63(3)
B8B B3B SnB 118.4
B4B B3B SnB 67.5
B9B B3B SnB 121.6
B2B B3B SnB 65.9
Fe B3B SnB 105.4(19)
B8B B3B H8 112(4)
B4B B3B H8 141(5)
B9B B3B H8 133(3)
B2B B3B H8 104(5)
Fe B3B H8 48(3)
SnB B3B H8 103(3)
B10B B4B B9B 60.5
B10B B4B B3B 108.3
B9B B4B B3B 60.5
B10B B4B B5B 58.5
B9B B4B B5B 107.9
B3B B4B B5B 108.8
B10B B4B SnB 121.0
B9B B4B SnB 123.7
B3B B4B SnB 68.5
B5B B4B SnB 67.2
B10B B5B B11B 60.7
B10B B5B B6B 108.1
B11B B5B B6B 59.7
B10B B5B B4B 58.3
B11B B5B B4B 107.6
B6B B5B B4B 108.8
B10B B5B SnB 120.9
B11B B5B SnB 123.1
B6B B5B SnB 68.7
B4B B5B SnB 67.2
B7B B6B B11B 59.9
B7B B6B B5B 105.3
B11B B6B B5B 59.3
B7B B6B B2B 57.7
B11B B6B B2B 106.0
B5B B6B B2B 104.9
B7B B6B SnB 118.5
B11B B6B SnB 121.4
B5B B6B SnB 67.2
B2B B6B SnB 65.7
B2B B7B B8B 59.8
B2B B7B B6B 63.3
B8B B7B B6B 111.7
B2B B7B B11B 111.5
B8B B7B B11B 109.9
B6B B7B B11B 61.3
B2B B7B B12B 110.2
B8B B7B B12B 60.8
B6B B7B B12B 111.8
B11B B7B B12B 61.0
B2B B8B B7B 59.9
B2B B8B B3B 63.5
B7B B8B B3B 112.1
B2B B8B B12B 110.4
B7B B8B B12B 60.9
B3B B8B B12B 112.2
B2B B8B B9B 112.1
B7B B8B B9B 110.5
B3B B8B B9B 61.7
B12B B8B B9B 61.1
B2B B8B Fe 62.4(18)
B7B B8B Fe 114(3)
B3B B8B Fe 63(2)
B12B B8B Fe 172.4(14)
B9B B8B Fe 118(3)
B2B B8B H7 96(4)
B7B B8B H7 117(6)
B3B B8B H7 102(4)
B12B B8B H7 143(4)
B9B B8B H7 132(6)
Fe B8B H7 43(3)
B8B B9B B4B 104.6
B8B B9B B10B 104.1
B4B B9B B10B 59.6
B8B B9B B12B 59.2
B4B B9B B12B 107.1
B10B B9B B12B 58.9
B8B B9B B3B 58.3
B4B B9B B3B 60.4
B10B B9B B3B 107.5
B12B B9B B3B 107.7
B12B B10B B4B 109.0
B12B B10B B5B 108.8
B4B B10B B5B 63.2
B12B B10B B9B 60.9
B4B B10B B9B 60.0
B5B B10B B9B 111.3
B12B B10B B11B 60.4
B4B B10B B11B 110.8
B5B B10B B11B 59.8
B9B B10B B11B 110.5
B7B B11B B5B 105.6
B7B B11B B6B 58.8
B5B B11B B6B 60.9
B7B B11B B12B 59.7
B5B B11B B12B 107.5
B6B B11B B12B 108.7
B7B B11B B10B 104.9
B5B B11B B10B 59.5
B6B B11B B10B 108.1
B12B B11B B10B 59.0
B10B B12B B8B 105.4
B10B B12B B7B 105.7
B8B B12B B7B 58.2
B10B B12B B11B 60.6
B8B B12B B11B 106.4
B7B B12B B11B 59.3
B10B B12B B9B 60.1
B8B B12B B9B 59.7
B7B B12B B9B 107.2
B11B B12B B9B 109.9
P2 Fe P1 90.97(2)
P2 Fe P3 90.21(2)
P1 Fe P3 90.73(2)
P2 Fe B8 108.54(7)
P1 Fe B8 108.26(7)
P3 Fe B8 152.57(7)
P2 Fe B2 104.89(7)
P1 Fe B2 151.70(7)
P3 Fe B2 112.09(7)
B8 Fe B2 44.72(9)
P2 Fe B7 147.67(7)
P1 Fe B7 113.16(7)
P3 Fe B7 109.74(7)
B8 Fe B7 44.95(10)
B2 Fe B7 44.58(9)
P2 Fe B2B 109.5(9)
P1 Fe B2B 151.3(12)
P3 Fe B2B 108.5(12)
B8 Fe B2B 47.0(12)
B2 Fe B2B 5.5(9)
B7 Fe B2B 40.9(10)
P2 Fe B3B 110.5(9)
P1 Fe B3B 103.6(11)
P3 Fe B3B 154.3(11)
B8 Fe B3B 4.8(10)
B2 Fe B3B 49.1(11)
B7 Fe B3B 45.0(11)
B2B Fe B3B 51.1(13)
P2 Fe B8B 152.8(13)
P1 Fe B8B 107.9(17)
P3 Fe B8B 108.4(17)
B8 Fe B8B 47.6(15)
B2 Fe B8B 50.2(14)
B7 Fe B8B 5.6(14)
B2B Fe B8B 46.5(12)
B3B Fe B8B 47.0(13)
P2 Fe H2 83.1(10)
P1 Fe H2 174.0(10)
P3 Fe H2 89.1(10)
B8 Fe H2 74.0(10)
B2 Fe H2 32.2(10)
B7 Fe H2 72.5(10)
B2B Fe H2 33.4(15)
B3B Fe H2 78.8(15)
B8B Fe H2 77.8(19)
P2 Fe H7 174.7(11)
P1 Fe H7 93.6(11)
P3 Fe H7 87.1(11)
B8 Fe H7 72.5(11)
B2 Fe H7 72.1(11)
B7 Fe H7 31.0(11)
B2B Fe H7 67.3(14)
B3B Fe H7 71.0(15)
B8B Fe H7 26.3(17)
H2 Fe H7 92.4(15)
P2 Fe H8 90.2(9)
P1 Fe H8 84.3(9)
P3 Fe H8 175.0(10)
B8 Fe H8 30.9(9)
B2 Fe H8 72.6(10)
B7 Fe H8 72.1(9)
B2B Fe H8 76.0(15)
B3B Fe H8 28.6(15)
B8B Fe H8 73(2)
H2 Fe H8 95.9(14)
H7 Fe H8 92.9(14)
C121 P3 C111 101.47(11)
C121 P3 C1 105.29(11)
C111 P3 C1 101.03(11)
C121 P3 Fe 112.75(8)
C111 P3 Fe 121.39(8)
C1 P3 Fe 113.01(8)
C211 P2 C221 100.24(11)
C211 P2 C2 106.26(11)
C221 P2 C2 101.38(11)
C211 P2 Fe 111.75(8)
C221 P2 Fe 121.91(8)
C2 P2 Fe 113.48(8)
C311 P1 C321 100.18(10)
C311 P1 C3 101.72(10)
C321 P1 C3 105.20(11)
C311 P1 Fe 120.51(8)
C321 P1 Fe 113.43(8)
C3 P1 Fe 113.79(7)

loop_
_geom_bond_atom_site_label_1
_geom_bond_atom_site_label_2
_geom_bond_distance
C1 C4 1.542(3)
C1 P3 1.851(2)
C1 H1A 0.9700
C1 H1B 0.9700
C2 C4 1.543(3)
C2 P2 1.844(2)
C2 H2A 0.9700
C2 H2B 0.9700
C3 C4 1.541(3)
C3 P1 1.851(2)
C3 H3A 0.9700
C3 H3B 0.9700
C4 C5 1.540(3)
C5 H5A 0.9600
C5 H5B 0.9600
C5 H5C 0.9600
C6 Cl1 1.597(7)
C6 Cl2 1.745(7)
C6 H6A 0.9700
C6 H6B 0.9700
C111 C112 1.382(3)
C111 C116 1.399(3)
C111 P3 1.839(2)
C112 C113 1.392(4)
C112 H112 0.9300
C113 C114 1.375(5)
C113 H113 0.9300
C114 C115 1.385(5)
C114 H114 0.9300
C115 C116 1.378(4)
C115 H115 0.9300
C116 H116 0.9300
C121 C126 1.393(3)
C121 C122 1.398(3)
C121 P3 1.832(2)
C122 C123 1.386(4)
C122 H122 0.9300
C123 C124 1.387(4)
C123 H123 0.9300
C124 C125 1.377(4)
C124 H124 0.9300
C125 C126 1.393(4)
C125 H125 0.9300
C126 H126 0.9300
C211 C216 1.387(4)
C211 C212 1.403(3)
C211 P2 1.830(2)
C212 C213 1.387(4)
C212 H212 0.9300
C213 C214 1.382(5)
C213 H213 0.9300
C214 C215 1.379(5)
C214 H214 0.9300
C215 C216 1.397(4)
C215 H215 0.9300
C216 H216 0.9300
C221 C222 1.386(4)
C221 C226 1.402(3)
C221 P2 1.834(2)
C222 C223 1.390(4)
C222 H222 0.9300
C223 C224 1.384(5)
C223 H223 0.9300
C224 C225 1.382(5)
C224 H224 0.9300
C225 C226 1.388(4)
C225 H225 0.9300
C226 H226 0.9300
C311 C316 1.388(3)
C311 C312 1.397(3)
C311 P1 1.830(2)
C312 C313 1.388(3)
C312 H312 0.9300
C313 C314 1.387(4)
C313 H313 0.9300
C314 C315 1.381(4)
C314 H314 0.9300
C315 C316 1.388(3)
C315 H315 0.9300
C316 H316 0.9300
C321 C322 1.388(3)
C321 C326 1.400(4)
C321 P1 1.830(2)
C322 C323 1.392(4)
C322 H322 0.9300
C323 C324 1.376(5)
C323 H323 0.9300
C324 C325 1.384(5)
C324 H324 0.9300
C325 C326 1.387(4)
C325 H325 0.9300
C326 H326 0.9300
Sn B2 2.360(3)
Sn B4 2.400(3)
Sn B5 2.403(3)
Sn B3 2.419(3)
Sn B6 2.423(3)
B2 B8 1.714(4)
B2 B7 1.721(4)
B2 B3 1.814(4)
B2 B6 1.819(4)
B2 Fe 2.267(3)
B2 H2 1.22(3)
B3 B8 1.737(4)
B3 B4 1.796(4)
B3 B9 1.799(4)
B4 B10 1.777(5)
B4 B9 1.781(4)
B4 B5 1.864(5)
B4 H4 1.1000
B5 B10 1.777(5)
B5 B11 1.782(5)
B5 B6 1.814(4)
B5 H5 1.1000
B6 B7 1.747(4)
B6 B11 1.793(4)
B6 H6 1.1000
B7 B8 1.724(4)
B7 B11 1.766(4)
B7 B12 1.774(4)
B7 Fe 2.271(3)
B7 H7 1.18(3)
B8 B12 1.770(4)
B8 B9 1.778(4)
B8 Fe 2.237(3)
B8 H8 1.16(3)
B9 B10 1.791(4)
B9 B12 1.805(4)
B9 H9 1.1000
B10 B12 1.769(4)
B10 B11 1.800(4)
B10 H10 1.1000
B11 B12 1.798(4)
B11 H11 1.1000
B12 H12 1.1000
SnB B2B 2.59(3)
SnB B4B 2.63(4)
SnB B5B 2.63(4)
SnB B3B 2.65(4)
SnB B6B 2.66(4)
B2B B8B 1.88(3)
B2B B7B 1.89(3)
B2B B6B 1.99(3)
B2B B3B 2.00(3)
B2B Fe 2.30(6)
B2B H2 1.27(5)
B3B B8B 1.92(3)
B3B B4B 1.98(3)
B3B B9B 1.98(3)
B3B Fe 2.34(6)
B3B H8 1.15(5)
B4B B10B 1.95(3)
B4B B9B 1.95(3)
B4B B5B 2.04(3)
B5B B10B 1.95(3)
B5B B11B 1.95(3)
B5B B6B 1.99(3)
B6B B7B 1.91(3)
B6B B11B 1.96(3)
B7B B8B 1.89(3)
B7B B11B 1.94(3)
B7B B12B 1.94(3)
B8B B12B 1.94(3)
B8B B9B 1.95(3)
B8B Fe 2.46(6)
B8B H7 1.16(7)
B9B B10B 1.96(3)
B9B B12B 1.98(3)
B10B B12B 1.94(3)
B10B B11B 1.97(3)
B11B B12B 1.97(3)
Fe P2 2.1995(6)
Fe P1 2.2191(6)
Fe P3 2.2203(6)
Fe H2 1.79(3)
Fe H7 1.80(3)
Fe H8 1.78(3)
